data_4025593
loop_
_publ_author_name
'Enrique Fern\'andez'
'J\"org Pietruszka'
'Wolfgang Frey'

_publ_section_title
;
 Palladium-Catalyzed Synthesis of Enantiomerically Pure \a-Substituted
 Allylboronic Esters and Their Addition to Aldehydes
;
_journal_name_full 'Journal of Organic Chemistry'
_journal_page_first 5580
_journal_page_last 5589
_journal_paper_doi 10.1021/jo1008959
_journal_volume 75
_journal_year 2010
_chemical_absolute_configuration syn
_chemical_formula_moiety 'C37 H41 B O5'
_chemical_formula_sum 'C37 H41 B O5'
_chemical_formula_weight 576.51
_chemical_name_common
(3S,4S,4'R,5'R)-4-[4',5'-Bis(methoxydiphenylmethyl)-1',3',2'-dioxaborolan-2'-yl]-2-methylhex-5-en-3-ol
_space_group_IT_number 19
_symmetry_cell_setting orthorhombic
_symmetry_space_group_name_Hall 'P 2ac 2ab'
_symmetry_space_group_name_H-M 'P 21 21 21'
_atom_sites_solution_hydrogens geom
_atom_sites_solution_primary direct
_atom_sites_solution_secondary difmap
_audit_creation_method SHELXL-97
_cell_angle_alpha 90.00
_cell_angle_beta 90.00
_cell_angle_gamma 90.00
_cell_formula_units_Z 4
_cell_length_a 9.958(2)
_cell_length_b 17.593(4)
_cell_length_c 18.858(4)
_cell_measurement_reflns_used 40
_cell_measurement_temperature 293(2)
_cell_measurement_theta_max 15
_cell_measurement_theta_min 13
_cell_volume 3303.8(12)
_computing_cell_refinement 'Siemens P3/PC Data Collection System'
_computing_data_collection 'Siemens P3/PC Data Collection System'
_computing_data_reduction 'SHELXTL-plus, XDISK (Sheldrick, 1991)'
_computing_molecular_graphics 'SHELXTL-plus, XP (Sheldrick, 1991)'
_computing_structure_refinement 'SHELXL-97 (Sheldrick, 1997)'
_computing_structure_solution 'SHELXS-97 (Sheldrick, 1990)'
_diffrn_ambient_temperature 293(2)
_diffrn_measured_fraction_theta_full 0.999
_diffrn_measured_fraction_theta_max 0.999
_diffrn_measurement_device_type 'Nicolet P3'
_diffrn_measurement_method Wyckoff-Scan
_diffrn_radiation_monochromator graphite
_diffrn_radiation_source 'fine-focus sealed tube'
_diffrn_radiation_type MoK\a
_diffrn_radiation_wavelength 0.71073
_diffrn_reflns_av_R_equivalents 0.0177
_diffrn_reflns_av_sigmaI/netI 0.0372
_diffrn_reflns_limit_h_max 12
_diffrn_reflns_limit_h_min 0
_diffrn_reflns_limit_k_max 22
_diffrn_reflns_limit_k_min 0
_diffrn_reflns_limit_l_max 24
_diffrn_reflns_limit_l_min -24
_diffrn_reflns_number 7838
_diffrn_reflns_theta_full 27.00
_diffrn_reflns_theta_max 27.00
_diffrn_reflns_theta_min 1.58
_diffrn_standards_decay_% 0
_diffrn_standards_interval_count 50
_diffrn_standards_number 3
_exptl_absorpt_coefficient_mu 0.075
_exptl_absorpt_correction_type none
_exptl_crystal_colour colourless
_exptl_crystal_density_diffrn 1.159
_exptl_crystal_density_method 'not measured'
_exptl_crystal_description block
_exptl_crystal_F_000 1232
_exptl_crystal_size_max 0.9
_exptl_crystal_size_mid 0.5
_exptl_crystal_size_min 0.4
_refine_diff_density_max 0.143
_refine_diff_density_min -0.138
_refine_diff_density_rms 0.031
_refine_ls_abs_structure_details 'Flack H D (1983), Acta Cryst. A39, 876-881'
_refine_ls_abs_structure_Flack -0.1(12)
_refine_ls_extinction_coef 0.0082(7)
_refine_ls_extinction_expression Fc^*^=kFc[1+0.001xFc^2^\l^3^/sin(2\q)]^-1/4^
_refine_ls_extinction_method SHELXL
_refine_ls_goodness_of_fit_ref 1.051
_refine_ls_hydrogen_treatment mixed
_refine_ls_matrix_type full
_refine_ls_number_parameters 397
_refine_ls_number_reflns 7206
_refine_ls_number_restraints 0
_refine_ls_restrained_S_all 1.051
_refine_ls_R_factor_all 0.0824
_refine_ls_R_factor_gt 0.0552
_refine_ls_shift/su_max 0.000
_refine_ls_shift/su_mean 0.000
_refine_ls_structure_factor_coef Fsqd
_refine_ls_weighting_details 'calc w=1/[\s^2^(Fo^2^)+(0.0431P)^2^+0.5794P] where P=(Fo^2^+2Fc^2^)/3'
_refine_ls_weighting_scheme calc
_refine_ls_wR_factor_gt 0.1161
_refine_ls_wR_factor_ref 0.1268
_reflns_number_gt 5205
_reflns_number_total 7206
_reflns_threshold_expression >2sigma(I)
_cod_data_source_file jo1008959_si_003.cif
_cod_data_source_block s1685rm1
_cod_original_cell_volume 3303.6(12)
_cod_database_code 4025593

loop_
_symmetry_equiv_pos_as_xyz
'x, y, z'
'-x+1/2, -y, z+1/2'
'-x, y+1/2, -z+1/2'
'x+1/2, -y+1/2, -z'

loop_
_atom_site_label
_atom_site_type_symbol
_atom_site_fract_x
_atom_site_fract_y
_atom_site_fract_z
_atom_site_U_iso_or_equiv
_atom_site_adp_type
_atom_site_occupancy
_atom_site_symmetry_multiplicity
_atom_site_calc_flag
_atom_site_refinement_flags
_atom_site_disorder_assembly
_atom_site_disorder_group
O1 O 0.19862(16) 0.06470(8) 0.40687(8) 0.0483(4) Uani 1 1 d . . .
C1 C 0.2053(3) 0.02475(13) 0.33956(11) 0.0474(5) Uani 1 1 d . . .
H1 H 0.2658 0.0523 0.3076 0.057 Uiso 1 1 calc R . .
B1 B 0.0672(3) 0.07982(14) 0.42061(13) 0.0467(6) Uani 1 1 d . . .
O2 O -0.01876(16) 0.05635(10) 0.36892(8) 0.0509(4) Uani 1 1 d . . .
C2 C 0.0616(3) 0.02923(13) 0.31029(12) 0.0484(5) Uani 1 1 d . . .
H2 H 0.0316 -0.0219 0.2971 0.058 Uiso 1 1 calc R . .
O3 O 0.2539(2) -0.09336(11) 0.28225(9) 0.0675(5) Uani 1 1 d . . .
C3 C 0.2606(3) -0.05745(13) 0.35094(12) 0.0518(6) Uani 1 1 d . . .
O4 O 0.1239(2) 0.05040(11) 0.18957(9) 0.0688(5) Uani 1 1 d . . .
C4 C 0.0447(3) 0.08294(13) 0.24584(12) 0.0500(6) Uani 1 1 d . . .
O5 O 0.2342(2) 0.12550(12) 0.54712(10) 0.0667(5) Uani 1 1 d . . .
H5 H 0.278(3) 0.1091(18) 0.5140(16) 0.079(11) Uiso 1 1 d . . .
C5 C 0.3546(4) -0.0736(2) 0.23243(17) 0.0902(10) Uani 1 1 d . . .
H5A H 0.3602 -0.0192 0.2288 0.135 Uiso 1 1 calc R . .
H5B H 0.3323 -0.0946 0.1870 0.135 Uiso 1 1 calc R . .
H5C H 0.4395 -0.0934 0.2478 0.135 Uiso 1 1 calc R . .
C6 C 0.0655(4) -0.0109(2) 0.15111(19) 0.1076(13) Uani 1 1 d . . .
H6A H 0.0273 -0.0468 0.1837 0.161 Uiso 1 1 calc R . .
H6B H 0.1334 -0.0355 0.1232 0.161 Uiso 1 1 calc R . .
H6C H -0.0036 0.0083 0.1204 0.161 Uiso 1 1 calc R . .
C7 C 0.4032(3) -0.05827(14) 0.37943(14) 0.0567(6) Uani 1 1 d . . .
C8 C 0.4641(3) -0.12790(17) 0.3910(2) 0.0867(11) Uani 1 1 d . . .
H8 H 0.4155 -0.1723 0.3833 0.104 Uiso 1 1 calc R . .
C9 C 0.5950(4) -0.1328(2) 0.4138(3) 0.1062(14) Uani 1 1 d . . .
H9 H 0.6333 -0.1804 0.4209 0.127 Uiso 1 1 calc R . .
C10 C 0.6710(4) -0.0682(2) 0.4264(2) 0.0948(11) Uani 1 1 d . . .
H10 H 0.7590 -0.0716 0.4425 0.114 Uiso 1 1 calc R . .
C11 C 0.6119(3) 0.00068(17) 0.41419(19) 0.0790(9) Uani 1 1 d . . .
H11 H 0.6610 0.0450 0.4216 0.095 Uiso 1 1 calc R . .
C12 C 0.4815(3) 0.00560(15) 0.39123(15) 0.0632(7) Uani 1 1 d . . .
H12 H 0.4444 0.0534 0.3833 0.076 Uiso 1 1 calc R . .
C13 C 0.1667(3) -0.10277(14) 0.39850(15) 0.0585(7) Uani 1 1 d . . .
C14 C 0.0669(3) -0.14941(15) 0.3700(2) 0.0749(8) Uani 1 1 d . . .
H14 H 0.0579 -0.1539 0.3211 0.090 Uiso 1 1 calc R . .
C15 C -0.0189(4) -0.18907(19) 0.4145(3) 0.1058(14) Uani 1 1 d . . .
H15 H -0.0865 -0.2190 0.3951 0.127 Uiso 1 1 calc R . .
C16 C -0.0054(6) -0.1848(3) 0.4859(3) 0.1256(19) Uani 1 1 d . . .
H16 H -0.0621 -0.2126 0.5153 0.151 Uiso 1 1 calc R . .
C17 C 0.0931(6) -0.1391(3) 0.5148(2) 0.1215(17) Uani 1 1 d . . .
H17 H 0.1021 -0.1357 0.5638 0.146 Uiso 1 1 calc R . .
C18 C 0.1782(4) -0.09855(18) 0.47135(16) 0.0829(9) Uani 1 1 d . . .
H18 H 0.2442 -0.0679 0.4914 0.099 Uiso 1 1 calc R . .
C19 C -0.1004(3) 0.09365(15) 0.22281(13) 0.0575(6) Uani 1 1 d . . .
C20 C -0.1263(4) 0.1450(2) 0.1689(2) 0.1009(13) Uani 1 1 d . . .
H20 H -0.0550 0.1714 0.1488 0.121 Uiso 1 1 calc R . .
C21 C -0.2516(5) 0.1580(3) 0.1447(3) 0.1307(18) Uani 1 1 d . . .
H21 H -0.2650 0.1913 0.1070 0.157 Uiso 1 1 calc R . .
C22 C -0.3592(5) 0.1222(3) 0.1753(3) 0.1266(17) Uani 1 1 d . . .
H22 H -0.4463 0.1334 0.1609 0.152 Uiso 1 1 calc R . .
C23 C -0.3365(4) 0.0702(3) 0.2271(2) 0.1157(16) Uani 1 1 d . . .
H23 H -0.4083 0.0439 0.2469 0.139 Uiso 1 1 calc R . .
C24 C -0.2073(3) 0.0560(2) 0.25044(15) 0.0823(9) Uani 1 1 d . . .
H24 H -0.1934 0.0199 0.2858 0.099 Uiso 1 1 calc R . .
C25 C 0.1111(3) 0.16003(14) 0.26147(12) 0.0530(6) Uani 1 1 d . . .
C26 C 0.0439(3) 0.21172(15) 0.30458(15) 0.0671(7) Uani 1 1 d . . .
H26 H -0.0409 0.2001 0.3222 0.081 Uiso 1 1 calc R . .
C27 C 0.1041(5) 0.28108(18) 0.3214(2) 0.0914(11) Uani 1 1 d . . .
H27 H 0.0602 0.3150 0.3513 0.110 Uiso 1 1 calc R . .
C28 C 0.2272(6) 0.2996(2) 0.2942(2) 0.1087(15) Uani 1 1 d . . .
H28 H 0.2659 0.3463 0.3047 0.130 Uiso 1 1 calc R . .
C29 C 0.2928(4) 0.2492(2) 0.2516(2) 0.1049(14) Uani 1 1 d . . .
H29 H 0.3769 0.2615 0.2334 0.126 Uiso 1 1 calc R . .
C30 C 0.2346(3) 0.17965(18) 0.23530(16) 0.0748(8) Uani 1 1 d . . .
H30 H 0.2802 0.1458 0.2061 0.090 Uiso 1 1 calc R . .
C31 C -0.1723(4) 0.0642(2) 0.55800(19) 0.1002(12) Uani 1 1 d . . .
H31A H -0.2330 0.0976 0.5372 0.120 Uiso 1 1 calc R . .
H31B H -0.2021 0.0284 0.5907 0.120 Uiso 1 1 calc R . .
C32 C -0.0458(3) 0.06759(16) 0.54140(14) 0.0634(7) Uani 1 1 d . . .
H32 H 0.0117 0.0332 0.5633 0.076 Uiso 1 1 calc R . .
C33 C 0.0150(2) 0.12265(13) 0.48951(12) 0.0481(5) Uani 1 1 d . . .
H33 H -0.0568 0.1571 0.4744 0.058 Uiso 1 1 calc R . .
C34 C 0.1255(3) 0.17182(13) 0.52305(12) 0.0515(6) Uani 1 1 d . . .
H34 H 0.1600 0.2065 0.4866 0.062 Uiso 1 1 calc R . .
C35 C 0.0772(3) 0.21933(14) 0.58561(14) 0.0581(6) Uani 1 1 d . . .
H35 H 0.0379 0.1849 0.6208 0.070 Uiso 1 1 calc R . .
C36 C 0.1953(4) 0.2612(2) 0.62067(19) 0.0950(11) Uani 1 1 d . . .
H36A H 0.2324 0.2972 0.5878 0.143 Uiso 1 1 calc R . .
H36B H 0.2631 0.2251 0.6339 0.143 Uiso 1 1 calc R . .
H36C H 0.1640 0.2874 0.6622 0.143 Uiso 1 1 calc R . .
C37 C -0.0306(4) 0.27572(18) 0.56305(19) 0.0898(11) Uani 1 1 d . . .
H37A H 0.0042 0.3081 0.5264 0.135 Uiso 1 1 calc R . .
H37B H -0.0566 0.3061 0.6031 0.135 Uiso 1 1 calc R . .
H37C H -0.1073 0.2486 0.5455 0.135 Uiso 1 1 calc R . .

loop_
_atom_site_aniso_label
_atom_site_aniso_U_11
_atom_site_aniso_U_22
_atom_site_aniso_U_33
_atom_site_aniso_U_23
_atom_site_aniso_U_13
_atom_site_aniso_U_12
O1 0.0585(10) 0.0417(8) 0.0448(8) -0.0080(7) -0.0021(7) 0.0071(7)
C1 0.0599(15) 0.0415(11) 0.0407(11) -0.0043(9) 0.0037(10) 0.0021(11)
B1 0.0594(16) 0.0410(13) 0.0398(13) 0.0051(10) -0.0034(12) 0.0007(11)
O2 0.0567(9) 0.0575(9) 0.0383(7) -0.0009(7) 0.0029(7) -0.0004(8)
C2 0.0605(15) 0.0445(11) 0.0403(11) -0.0042(9) 0.0051(11) -0.0028(11)
O3 0.0789(12) 0.0630(11) 0.0606(10) -0.0233(9) 0.0127(10) -0.0031(10)
C3 0.0637(15) 0.0388(11) 0.0528(13) -0.0069(10) 0.0081(11) 0.0041(11)
O4 0.0872(14) 0.0753(12) 0.0438(9) -0.0128(9) 0.0109(9) 0.0022(11)
C4 0.0618(15) 0.0499(13) 0.0382(11) -0.0004(10) 0.0032(10) -0.0006(11)
O5 0.0639(12) 0.0810(13) 0.0554(11) -0.0063(10) -0.0092(10) 0.0167(10)
C5 0.096(2) 0.102(3) 0.073(2) -0.0268(18) 0.0233(18) 0.005(2)
C6 0.135(3) 0.112(3) 0.076(2) -0.050(2) 0.004(2) -0.009(3)
C7 0.0629(15) 0.0461(12) 0.0613(15) -0.0031(11) 0.0071(12) 0.0080(12)
C8 0.074(2) 0.0505(15) 0.136(3) 0.0000(18) -0.006(2) 0.0086(15)
C9 0.089(3) 0.064(2) 0.166(4) 0.011(2) -0.018(3) 0.0216(19)
C10 0.072(2) 0.085(2) 0.128(3) -0.006(2) -0.018(2) 0.0192(19)
C11 0.0675(19) 0.0650(18) 0.105(2) -0.0103(17) -0.0140(18) 0.0024(15)
C12 0.0687(18) 0.0467(13) 0.0742(18) -0.0082(12) -0.0037(14) 0.0061(13)
C13 0.0646(16) 0.0395(12) 0.0712(17) 0.0040(11) 0.0125(13) 0.0111(11)
C14 0.0685(18) 0.0480(14) 0.108(2) 0.0034(15) 0.0139(18) 0.0035(14)
C15 0.084(2) 0.0533(17) 0.180(5) 0.017(2) 0.039(3) 0.0014(17)
C16 0.142(4) 0.080(3) 0.154(5) 0.043(3) 0.078(4) 0.014(3)
C17 0.171(5) 0.102(3) 0.091(3) 0.032(2) 0.055(3) 0.024(3)
C18 0.113(3) 0.0679(17) 0.0680(19) 0.0132(15) 0.0184(18) 0.0093(18)
C19 0.0680(17) 0.0595(14) 0.0450(12) -0.0052(11) -0.0087(12) -0.0042(13)
C20 0.103(3) 0.101(3) 0.098(3) 0.038(2) -0.042(2) -0.018(2)
C21 0.112(3) 0.135(4) 0.144(4) 0.045(3) -0.061(3) -0.009(3)
C22 0.087(3) 0.179(5) 0.113(3) -0.010(3) -0.047(3) 0.020(3)
C23 0.074(2) 0.195(5) 0.079(2) 0.000(3) -0.0145(19) -0.027(3)
C24 0.071(2) 0.122(3) 0.0535(15) 0.0049(17) -0.0102(14) -0.024(2)
C25 0.0682(16) 0.0485(12) 0.0423(12) 0.0063(10) -0.0055(12) -0.0018(12)
C26 0.085(2) 0.0500(14) 0.0662(16) 0.0024(12) -0.0079(15) 0.0055(14)
C27 0.136(3) 0.0501(16) 0.089(2) -0.0059(16) -0.029(2) 0.004(2)
C28 0.150(4) 0.069(2) 0.108(3) 0.010(2) -0.041(3) -0.038(3)
C29 0.110(3) 0.100(3) 0.105(3) 0.023(2) -0.013(2) -0.050(3)
C30 0.078(2) 0.0762(19) 0.0702(18) 0.0117(15) 0.0027(16) -0.0184(17)
C31 0.106(3) 0.114(3) 0.081(2) -0.015(2) 0.023(2) -0.038(2)
C32 0.0805(19) 0.0598(15) 0.0499(13) -0.0082(12) 0.0103(13) -0.0080(14)
C33 0.0535(13) 0.0482(12) 0.0426(11) -0.0023(10) -0.0030(10) 0.0074(11)
C34 0.0583(15) 0.0504(13) 0.0457(12) 0.0018(10) 0.0008(11) 0.0025(11)
C35 0.0714(17) 0.0497(13) 0.0533(14) -0.0066(11) 0.0015(12) -0.0043(12)
C36 0.108(3) 0.088(2) 0.089(2) -0.0326(19) 0.000(2) -0.029(2)
C37 0.121(3) 0.0623(17) 0.086(2) -0.0145(16) -0.002(2) 0.0273(19)

loop_
_atom_type_symbol
_atom_type_description
_atom_type_scat_dispersion_real
_atom_type_scat_dispersion_imag
_atom_type_scat_source
C C 0.0033 0.0016 'International Tables Vol C Tables 4.2.6.8 and 6.1.1.4'
H H 0.0000 0.0000 'International Tables Vol C Tables 4.2.6.8 and 6.1.1.4'
B B 0.0013 0.0007 'International Tables Vol C Tables 4.2.6.8 and 6.1.1.4'
O O 0.0106 0.0060 'International Tables Vol C Tables 4.2.6.8 and 6.1.1.4'

loop_
_geom_angle_atom_site_label_1
_geom_angle_atom_site_label_2
_geom_angle_atom_site_label_3
_geom_angle
_geom_angle_site_symmetry_1
_geom_angle_site_symmetry_3
_geom_angle_publ_flag
B1 O1 C1 107.79(18) . . ?
O1 C1 C2 104.26(18) . . ?
O1 C1 C3 110.13(17) . . ?
C2 C1 C3 115.2(2) . . ?
O1 C1 H1 109.0 . . ?
C2 C1 H1 109.0 . . ?
C3 C1 H1 109.0 . . ?
O1 B1 O2 114.2(2) . . ?
O1 B1 C33 124.3(2) . . ?
O2 B1 C33 121.5(2) . . ?
B1 O2 C2 107.42(18) . . ?
O2 C2 C1 104.94(17) . . ?
O2 C2 C4 109.80(18) . . ?
C1 C2 C4 114.5(2) . . ?
O2 C2 H2 109.1 . . ?
C1 C2 H2 109.1 . . ?
C4 C2 H2 109.1 . . ?
C5 O3 C3 117.0(2) . . ?
O3 C3 C7 110.9(2) . . ?
O3 C3 C13 105.7(2) . . ?
C7 C3 C13 111.2(2) . . ?
O3 C3 C1 105.41(19) . . ?
C7 C3 C1 112.8(2) . . ?
C13 C3 C1 110.45(19) . . ?
C6 O4 C4 116.9(2) . . ?
O4 C4 C19 111.0(2) . . ?
O4 C4 C25 104.88(19) . . ?
C19 C4 C25 110.7(2) . . ?
O4 C4 C2 106.04(19) . . ?
C19 C4 C2 113.8(2) . . ?
C25 C4 C2 109.95(19) . . ?
C34 O5 H5 111(2) . . ?
O3 C5 H5A 109.5 . . ?
O3 C5 H5B 109.5 . . ?
H5A C5 H5B 109.5 . . ?
O3 C5 H5C 109.5 . . ?
H5A C5 H5C 109.5 . . ?
H5B C5 H5C 109.5 . . ?
O4 C6 H6A 109.5 . . ?
O4 C6 H6B 109.5 . . ?
H6A C6 H6B 109.5 . . ?
O4 C6 H6C 109.5 . . ?
H6A C6 H6C 109.5 . . ?
H6B C6 H6C 109.5 . . ?
C8 C7 C12 116.4(3) . . ?
C8 C7 C3 118.3(2) . . ?
C12 C7 C3 125.1(2) . . ?
C9 C8 C7 121.3(3) . . ?
C9 C8 H8 119.3 . . ?
C7 C8 H8 119.3 . . ?
C8 C9 C10 121.3(3) . . ?
C8 C9 H9 119.3 . . ?
C10 C9 H9 119.3 . . ?
C11 C10 C9 117.6(3) . . ?
C11 C10 H10 121.2 . . ?
C9 C10 H10 121.2 . . ?
C10 C11 C12 121.1(3) . . ?
C10 C11 H11 119.5 . . ?
C12 C11 H11 119.5 . . ?
C11 C12 C7 122.2(3) . . ?
C11 C12 H12 118.9 . . ?
C7 C12 H12 118.9 . . ?
C18 C13 C14 118.2(3) . . ?
C18 C13 C3 120.5(3) . . ?
C14 C13 C3 121.3(3) . . ?
C15 C14 C13 120.1(4) . . ?
C15 C14 H14 119.9 . . ?
C13 C14 H14 119.9 . . ?
C16 C15 C14 120.9(4) . . ?
C16 C15 H15 119.6 . . ?
C14 C15 H15 119.6 . . ?
C15 C16 C17 119.6(4) . . ?
C15 C16 H16 120.2 . . ?
C17 C16 H16 120.2 . . ?
C18 C17 C16 120.3(4) . . ?
C18 C17 H17 119.9 . . ?
C16 C17 H17 119.9 . . ?
C17 C18 C13 120.8(4) . . ?
C17 C18 H18 119.6 . . ?
C13 C18 H18 119.6 . . ?
C24 C19 C20 117.0(3) . . ?
C24 C19 C4 125.1(3) . . ?
C20 C19 C4 117.9(3) . . ?
C21 C20 C19 122.2(4) . . ?
C21 C20 H20 118.9 . . ?
C19 C20 H20 118.9 . . ?
C20 C21 C22 120.1(4) . . ?
C20 C21 H21 119.9 . . ?
C22 C21 H21 119.9 . . ?
C23 C22 C21 118.9(4) . . ?
C23 C22 H22 120.6 . . ?
C21 C22 H22 120.6 . . ?
C22 C23 C24 120.4(4) . . ?
C22 C23 H23 119.8 . . ?
C24 C23 H23 119.8 . . ?
C19 C24 C23 121.3(3) . . ?
C19 C24 H24 119.4 . . ?
C23 C24 H24 119.4 . . ?
C30 C25 C26 118.5(3) . . ?
C30 C25 C4 122.6(2) . . ?
C26 C25 C4 118.8(2) . . ?
C25 C26 C27 119.9(3) . . ?
C25 C26 H26 120.1 . . ?
C27 C26 H26 120.1 . . ?
C28 C27 C26 120.5(4) . . ?
C28 C27 H27 119.8 . . ?
C26 C27 H27 119.8 . . ?
C29 C28 C27 119.8(4) . . ?
C29 C28 H28 120.1 . . ?
C27 C28 H28 120.1 . . ?
C28 C29 C30 120.2(4) . . ?
C28 C29 H29 119.9 . . ?
C30 C29 H29 119.9 . . ?
C25 C30 C29 121.1(3) . . ?
C25 C30 H30 119.4 . . ?
C29 C30 H30 119.4 . . ?
C32 C31 H31A 120.0 . . ?
C32 C31 H31B 120.0 . . ?
H31A C31 H31B 120.0 . . ?
C31 C32 C33 125.2(3) . . ?
C31 C32 H32 117.4 . . ?
C33 C32 H32 117.4 . . ?
C32 C33 C34 112.54(19) . . ?
C32 C33 B1 110.99(19) . . ?
C34 C33 B1 111.7(2) . . ?
C32 C33 H33 107.1 . . ?
C34 C33 H33 107.1 . . ?
B1 C33 H33 107.1 . . ?
O5 C34 C35 107.8(2) . . ?
O5 C34 C33 110.62(19) . . ?
C35 C34 C33 113.7(2) . . ?
O5 C34 H34 108.2 . . ?
C35 C34 H34 108.2 . . ?
C33 C34 H34 108.2 . . ?
C37 C35 C34 111.3(2) . . ?
C37 C35 C36 110.3(3) . . ?
C34 C35 C36 110.7(2) . . ?
C37 C35 H35 108.1 . . ?
C34 C35 H35 108.1 . . ?
C36 C35 H35 108.1 . . ?
C35 C36 H36A 109.5 . . ?
C35 C36 H36B 109.5 . . ?
H36A C36 H36B 109.5 . . ?
C35 C36 H36C 109.5 . . ?
H36A C36 H36C 109.5 . . ?
H36B C36 H36C 109.5 . . ?
C35 C37 H37A 109.5 . . ?
C35 C37 H37B 109.5 . . ?
H37A C37 H37B 109.5 . . ?
C35 C37 H37C 109.5 . . ?
H37A C37 H37C 109.5 . . ?
H37B C37 H37C 109.5 . . ?

loop_
_geom_bond_atom_site_label_1
_geom_bond_atom_site_label_2
_geom_bond_distance
_geom_bond_site_symmetry_2
_geom_bond_publ_flag
O1 B1 1.360(3) . ?
O1 C1 1.452(2) . ?
C1 C2 1.536(4) . ?
C1 C3 1.562(3) . ?
C1 H1 0.9800 . ?
B1 O2 1.362(3) . ?
B1 C33 1.590(3) . ?
O2 C2 1.446(3) . ?
C2 C4 1.548(3) . ?
C2 H2 0.9800 . ?
O3 C5 1.418(4) . ?
O3 C3 1.443(3) . ?
C3 C7 1.518(4) . ?
C3 C13 1.522(3) . ?
O4 C6 1.424(4) . ?
O4 C4 1.441(3) . ?
C4 C19 1.521(4) . ?
C4 C25 1.537(3) . ?
O5 C34 1.429(3) . ?
O5 H5 0.82(3) . ?
C5 H5A 0.9600 . ?
C5 H5B 0.9600 . ?
C5 H5C 0.9600 . ?
C6 H6A 0.9600 . ?
C6 H6B 0.9600 . ?
C6 H6C 0.9600 . ?
C7 C8 1.385(4) . ?
C7 C12 1.386(4) . ?
C8 C9 1.374(5) . ?
C8 H8 0.9300 . ?
C9 C10 1.385(5) . ?
C9 H9 0.9300 . ?
C10 C11 1.367(4) . ?
C10 H10 0.9300 . ?
C11 C12 1.372(4) . ?
C11 H11 0.9300 . ?
C12 H12 0.9300 . ?
C13 C18 1.381(4) . ?
C13 C14 1.396(4) . ?
C14 C15 1.385(5) . ?
C14 H14 0.9300 . ?
C15 C16 1.355(7) . ?
C15 H15 0.9300 . ?
C16 C17 1.380(7) . ?
C16 H16 0.9300 . ?
C17 C18 1.377(5) . ?
C17 H17 0.9300 . ?
C18 H18 0.9300 . ?
C19 C24 1.358(4) . ?
C19 C20 1.384(4) . ?
C20 C21 1.348(5) . ?
C20 H20 0.9300 . ?
C21 C22 1.371(6) . ?
C21 H21 0.9300 . ?
C22 C23 1.357(6) . ?
C22 H22 0.9300 . ?
C23 C24 1.383(5) . ?
C23 H23 0.9300 . ?
C24 H24 0.9300 . ?
C25 C30 1.369(4) . ?
C25 C26 1.391(4) . ?
C26 C27 1.396(4) . ?
C26 H26 0.9300 . ?
C27 C28 1.368(6) . ?
C27 H27 0.9300 . ?
C28 C29 1.362(6) . ?
C28 H28 0.9300 . ?
C29 C30 1.389(5) . ?
C29 H29 0.9300 . ?
C30 H30 0.9300 . ?
C31 C32 1.299(4) . ?
C31 H31A 0.9300 . ?
C31 H31B 0.9300 . ?
C32 C33 1.504(4) . ?
C32 H32 0.9300 . ?
C33 C34 1.536(3) . ?
C33 H33 0.9800 . ?
C34 C35 1.524(3) . ?
C34 H34 0.9800 . ?
C35 C37 1.522(4) . ?
C35 C36 1.537(4) . ?
C35 H35 0.9800 . ?
C36 H36A 0.9600 . ?
C36 H36B 0.9600 . ?
C36 H36C 0.9600 . ?
C37 H37A 0.9600 . ?
C37 H37B 0.9600 . ?
C37 H37C 0.9600 . ?

loop_
_geom_torsion_atom_site_label_1
_geom_torsion_atom_site_label_2
_geom_torsion_atom_site_label_3
_geom_torsion_atom_site_label_4
_geom_torsion
_geom_torsion_site_symmetry_1
_geom_torsion_site_symmetry_2
_geom_torsion_site_symmetry_3
_geom_torsion_site_symmetry_4
_geom_torsion_publ_flag
B1 O1 C1 C2 8.3(2) . . . . ?
B1 O1 C1 C3 -115.8(2) . . . . ?
C1 O1 B1 O2 -1.7(3) . . . . ?
C1 O1 B1 C33 179.7(2) . . . . ?
O1 B1 O2 C2 -6.3(3) . . . . ?
C33 B1 O2 C2 172.4(2) . . . . ?
B1 O2 C2 C1 11.0(2) . . . . ?
B1 O2 C2 C4 -112.5(2) . . . . ?
O1 C1 C2 O2 -11.7(2) . . . . ?
C3 C1 C2 O2 109.1(2) . . . . ?
O1 C1 C2 C4 108.7(2) . . . . ?
C3 C1 C2 C4 -130.5(2) . . . . ?
C5 O3 C3 C7 -45.1(3) . . . . ?
C5 O3 C3 C13 -165.8(2) . . . . ?
C5 O3 C3 C1 77.2(3) . . . . ?
O1 C1 C3 O3 175.97(19) . . . . ?
C2 C1 C3 O3 58.4(2) . . . . ?
O1 C1 C3 C7 -62.9(3) . . . . ?
C2 C1 C3 C7 179.61(19) . . . . ?
O1 C1 C3 C13 62.2(3) . . . . ?
C2 C1 C3 C13 -55.3(3) . . . . ?
C6 O4 C4 C19 -43.6(3) . . . . ?
C6 O4 C4 C25 -163.3(3) . . . . ?
C6 O4 C4 C2 80.4(3) . . . . ?
O2 C2 C4 O4 -178.03(18) . . . . ?
C1 C2 C4 O4 64.2(2) . . . . ?
O2 C2 C4 C19 -55.7(3) . . . . ?
C1 C2 C4 C19 -173.44(19) . . . . ?
O2 C2 C4 C25 69.1(2) . . . . ?
C1 C2 C4 C25 -48.6(3) . . . . ?
O3 C3 C7 C8 -61.3(3) . . . . ?
C13 C3 C7 C8 56.0(3) . . . . ?
C1 C3 C7 C8 -179.3(3) . . . . ?
O3 C3 C7 C12 114.8(3) . . . . ?
C13 C3 C7 C12 -127.9(3) . . . . ?
C1 C3 C7 C12 -3.2(4) . . . . ?
C12 C7 C8 C9 0.7(5) . . . . ?
C3 C7 C8 C9 177.1(4) . . . . ?
C7 C8 C9 C10 0.3(7) . . . . ?
C8 C9 C10 C11 -1.1(7) . . . . ?
C9 C10 C11 C12 0.8(6) . . . . ?
C10 C11 C12 C7 0.2(5) . . . . ?
C8 C7 C12 C11 -0.9(4) . . . . ?
C3 C7 C12 C11 -177.1(3) . . . . ?
O3 C3 C13 C18 160.8(2) . . . . ?
C7 C3 C13 C18 40.3(3) . . . . ?
C1 C3 C13 C18 -85.6(3) . . . . ?
O3 C3 C13 C14 -19.3(3) . . . . ?
C7 C3 C13 C14 -139.8(2) . . . . ?
C1 C3 C13 C14 94.2(3) . . . . ?
C18 C13 C14 C15 1.0(4) . . . . ?
C3 C13 C14 C15 -178.9(3) . . . . ?
C13 C14 C15 C16 -1.6(5) . . . . ?
C14 C15 C16 C17 1.5(7) . . . . ?
C15 C16 C17 C18 -0.7(7) . . . . ?
C16 C17 C18 C13 0.0(6) . . . . ?
C14 C13 C18 C17 -0.2(5) . . . . ?
C3 C13 C18 C17 179.7(3) . . . . ?
O4 C4 C19 C24 114.1(3) . . . . ?
C25 C4 C19 C24 -129.9(3) . . . . ?
C2 C4 C19 C24 -5.5(4) . . . . ?
O4 C4 C19 C20 -65.1(3) . . . . ?
C25 C4 C19 C20 51.0(3) . . . . ?
C2 C4 C19 C20 175.4(3) . . . . ?
C24 C19 C20 C21 0.4(6) . . . . ?
C4 C19 C20 C21 179.6(4) . . . . ?
C19 C20 C21 C22 2.7(8) . . . . ?
C20 C21 C22 C23 -4.2(8) . . . . ?
C21 C22 C23 C24 2.7(8) . . . . ?
C20 C19 C24 C23 -1.9(5) . . . . ?
C4 C19 C24 C23 178.9(3) . . . . ?
C22 C23 C24 C19 0.4(7) . . . . ?
O4 C4 C25 C30 -12.3(3) . . . . ?
C19 C4 C25 C30 -132.1(3) . . . . ?
C2 C4 C25 C30 101.3(3) . . . . ?
O4 C4 C25 C26 168.5(2) . . . . ?
C19 C4 C25 C26 48.6(3) . . . . ?
C2 C4 C25 C26 -77.9(3) . . . . ?
C30 C25 C26 C27 -1.3(4) . . . . ?
C4 C25 C26 C27 177.9(2) . . . . ?
C25 C26 C27 C28 1.8(5) . . . . ?
C26 C27 C28 C29 -1.4(6) . . . . ?
C27 C28 C29 C30 0.6(6) . . . . ?
C26 C25 C30 C29 0.5(4) . . . . ?
C4 C25 C30 C29 -178.7(3) . . . . ?
C28 C29 C30 C25 -0.2(5) . . . . ?
C31 C32 C33 C34 122.0(3) . . . . ?
C31 C32 C33 B1 -112.0(3) . . . . ?
O1 B1 C33 C32 -103.8(3) . . . . ?
O2 B1 C33 C32 77.6(3) . . . . ?
O1 B1 C33 C34 22.7(3) . . . . ?
O2 B1 C33 C34 -155.9(2) . . . . ?
C32 C33 C34 O5 62.1(3) . . . . ?
B1 C33 C34 O5 -63.5(2) . . . . ?
C32 C33 C34 C35 -59.3(3) . . . . ?
B1 C33 C34 C35 175.1(2) . . . . ?
O5 C34 C35 C37 174.9(2) . . . . ?
C33 C34 C35 C37 -62.1(3) . . . . ?
O5 C34 C35 C36 51.7(3) . . . . ?
C33 C34 C35 C36 174.8(2) . . . . ?

loop_
_cod_related_entry_id
_cod_related_entry_database
_cod_related_entry_code
1 ChemSpider 30659253
